data_7134457
loop_
_publ_author_name
'Lagerna, Oleksandra'
'Shivanyuk, Alexander'
'Kienko, Tetyana'
'Shishkina, Svitlana V.'
'Lukin, Oleg'
'Fetyukhin, Volodymyr'

_publ_section_title
;
 Acyl migrations sensitive to supramolecular encapsulation
;
_journal_issue 47
_journal_name_full 'Chemical Communications'
_journal_page_first 8500
_journal_page_last 8503
_journal_paper_doi 10.1039/D5CC01417D
_journal_volume 61
_journal_year 2025
_chemical_formula_moiety 'C H2 Cl2, C92 H80 O12'
_chemical_formula_sum 'C93 H82 Cl2 O12'
_chemical_formula_weight 1462.48
_space_group_crystal_system triclinic
_space_group_IT_number 2
_space_group_name_Hall '-P 1'
_space_group_name_H-M_alt 'P -1'
_atom_sites_solution_hydrogens geom
_atom_sites_solution_primary dual
_audit_creation_date 2024-09-23
_audit_creation_method
;
Olex2 1.5
(compiled 2024.02.16 svn.r378c4104 for OlexSys, GUI svn.r6928)
;
_audit_update_record
;
2024-09-23 deposited with the CCDC.	2025-04-23 downloaded from the CCDC.
;
_cell_angle_alpha 82.547(2)
_cell_angle_beta 78.9260(10)
_cell_angle_gamma 81.9300(10)
_cell_formula_units_Z 2
_cell_length_a 13.0383(4)
_cell_length_b 15.1570(5)
_cell_length_c 20.5626(7)
_cell_measurement_reflns_used 9927
_cell_measurement_temperature 173.15
_cell_measurement_theta_max 26.29
_cell_measurement_theta_min 2.23
_cell_volume 3926.3(2)
_computing_molecular_graphics 'Olex2 1.5 (Dolomanov et al., 2009)'
_computing_publication_material 'Olex2 1.5 (Dolomanov et al., 2009)'
_computing_structure_refinement 'SHELXL 2016/6 (Sheldrick, 2015)'
_computing_structure_solution 'SHELXT 2014/5 (Sheldrick, 2014)'
_diffrn_ambient_temperature 173.15
_diffrn_measured_fraction_theta_full 0.995
_diffrn_measured_fraction_theta_max 0.995
_diffrn_measurement_device_type 'Bruker APEX-II CCD'
_diffrn_measurement_method '\f and \w scans'
_diffrn_radiation_type MoK\a
_diffrn_radiation_wavelength 0.71073
_diffrn_reflns_av_R_equivalents 0.0353
_diffrn_reflns_av_unetI/netI 0.0483
_diffrn_reflns_Laue_measured_fraction_full 0.995
_diffrn_reflns_Laue_measured_fraction_max 0.995
_diffrn_reflns_limit_h_max 15
_diffrn_reflns_limit_h_min -15
_diffrn_reflns_limit_k_max 18
_diffrn_reflns_limit_k_min -18
_diffrn_reflns_limit_l_max 24
_diffrn_reflns_limit_l_min -23
_diffrn_reflns_number 44774
_diffrn_reflns_point_group_measured_fraction_full 0.995
_diffrn_reflns_point_group_measured_fraction_max 0.995
_diffrn_reflns_theta_full 25.000
_diffrn_reflns_theta_max 25.000
_diffrn_reflns_theta_min 1.612
_diffrn_source_current 30.0
_diffrn_source_power 1.2
_diffrn_source_voltage 40.0
_diffrn_standards_number 0
_exptl_absorpt_coefficient_mu 0.146
_exptl_absorpt_correction_type none
_exptl_crystal_colour colourless
_exptl_crystal_colour_primary colourless
_exptl_crystal_density_diffrn 1.237
_exptl_crystal_description block
_exptl_crystal_F_000 1540
_exptl_crystal_size_max 0.23
_exptl_crystal_size_mid 0.22
_exptl_crystal_size_min 0.22
_refine_diff_density_max 0.870
_refine_diff_density_min -0.882
_refine_diff_density_rms 0.047
_refine_ls_extinction_method none
_refine_ls_goodness_of_fit_ref 1.018
_refine_ls_hydrogen_treatment constr
_refine_ls_matrix_type full
_refine_ls_number_parameters 968
_refine_ls_number_reflns 13759
_refine_ls_number_restraints 0
_refine_ls_restrained_S_all 1.018
_refine_ls_R_factor_all 0.1048
_refine_ls_R_factor_gt 0.0657
_refine_ls_shift/su_max 0.000
_refine_ls_shift/su_mean 0.000
_refine_ls_structure_factor_coef Fsqd
_refine_ls_weighting_details 'w=1/[\s^2^(Fo^2^)+(0.0581P)^2^+4.0985P] where P=(Fo^2^+2Fc^2^)/3'
_refine_ls_weighting_scheme calc
_refine_ls_wR_factor_gt 0.1418
_refine_ls_wR_factor_ref 0.1636
_reflns_Friedel_coverage 0.000
_reflns_number_gt 9085
_reflns_number_total 13759
_reflns_threshold_expression 'I > 2\s(I)'
_cod_data_source_file d5cc01417d2.cif
_cod_data_source_block 6b_ch2cl2
_cod_depositor_comments 'Adding full bibliography for 7134457.cif.'
_cod_database_code 7134457
_shelx_shelxl_version_number 2016/6
_shelx_space_group_comment
;
The symmetry employed for this shelxl refinement is uniquely defined
by the following loop, which should always be used as a source of
symmetry information in preference to the above space-group names.
They are only intended as comments.
;
_shelx_estimated_absorpt_t_max 0.969
_shelx_estimated_absorpt_t_min 0.967
_olex2_refinement_description
;
1. Fixed Uiso
 At 1.2 times of:
  All C(H) groups, All C(H,H) groups
 At 1.5 times of:
  All C(H,H,H) groups
2.a Ternary CH refined with riding coordinates:
 C7(H7), C14(H14), C21(H21), C28(H28)
2.b Secondary CH2 refined with riding coordinates:
 C93(H93A,H93B), C29(H29A,H29B), C30(H30A,H30B), C37(H37A,H37B), C38(H38A,
 H38B), C45(H45A,H45B), C46(H46A,H46B), C53(H53A,H53B), C54(H54A,H54B)
2.c Aromatic/amide H refined with riding coordinates:
 C3(H3), C6(H6), C10(H10), C13(H13), C17(H17), C20(H20), C24(H24), C27(H27),
 C32(H32), C33(H33), C34(H34), C35(H35), C36(H36), C40(H40), C41(H41), C42(H42),
  C43(H43), C44(H44), C48(H48), C49(H49), C50(H50), C51(H51), C52(H52),
 C56(H56), C57(H57), C58(H58), C59(H59), C60(H60), C63(H63), C64(H64), C65(H65),
  C66(H66), C67(H67), C71(H71), C72(H72), C73(H73), C74(H74), C75(H75),
 C79(H79), C80(H80), C81(H81), C82(H82), C83(H83), C87(H87), C88(H88), C89(H89),
  C90(H90), C91(H91)
2.d Idealised Me refined as rotating group:
 C68(H68A,H68B,H68C), C76(H76A,H76B,H76C), C84(H84A,H84B,H84C), C92(H92A,H92B,
 H92C)
;
_smtbx_masks_void_probe_radius 1.2
_smtbx_masks_void_truncation_radius 1.2
_olex2_submission_special_instructions 'No special instructions were received'

loop_
_space_group_symop_operation_xyz
'x, y, z'
'-x, -y, -z'

loop_
_atom_site_label
_atom_site_type_symbol
_atom_site_fract_x
_atom_site_fract_y
_atom_site_fract_z
_atom_site_U_iso_or_equiv
_atom_site_adp_type
_atom_site_occupancy
_atom_site_site_symmetry_order
_atom_site_calc_flag
_atom_site_refinement_flags_posn
_atom_site_refinement_flags_adp
_atom_site_refinement_flags_occupancy
_atom_site_disorder_assembly
_atom_site_disorder_group
Cl1 Cl 0.64312(11) 0.21640(13) 0.22480(8) 0.1243(6) Uani 1 1 d . . . . .
Cl2 Cl 0.79066(15) 0.34255(13) 0.18338(17) 0.2304(15) Uani 1 1 d . . . . .
C93 C 0.7665(5) 0.2382(4) 0.1827(4) 0.159(3) Uani 1 1 d . . . . .
H93A H 0.820290 0.196805 0.202981 0.191 Uiso 1 1 calc R U . . .
H93B H 0.773760 0.225708 0.135868 0.191 Uiso 1 1 calc R U . . .
O1 O 0.14976(14) 0.11781(13) 0.29365(10) 0.0380(5) Uani 1 1 d . . . . .
O2 O 0.07822(17) 0.03573(15) 0.38604(12) 0.0522(6) Uani 1 1 d . . . . .
O3 O 0.17983(14) 0.34527(13) 0.42958(10) 0.0418(5) Uani 1 1 d . . . . .
O4 O 0.35434(13) 0.46233(12) 0.49067(9) 0.0299(4) Uani 1 1 d . . . . .
O5 O 0.18227(16) 0.51588(15) 0.49726(10) 0.0490(6) Uani 1 1 d . . . . .
O6 O 0.38921(16) 0.65948(12) 0.28545(10) 0.0399(5) Uani 1 1 d . . . . .
O7 O 0.18654(15) 0.51224(12) 0.24766(10) 0.0375(5) Uani 1 1 d . . . . .
O8 O 0.1426(2) 0.61662(18) 0.16762(13) 0.0824(9) Uani 1 1 d . . . . .
O9 O 0.18714(14) 0.27447(13) 0.11303(11) 0.0432(5) Uani 1 1 d . . . . .
O10 O 0.35094(14) 0.10888(13) 0.01402(9) 0.0354(5) Uani 1 1 d . . . . .
O11 O 0.17319(15) 0.12064(14) 0.03008(10) 0.0462(5) Uani 1 1 d . . . . .
O12 O 0.31598(17) -0.08724(12) 0.21968(10) 0.0435(5) Uani 1 1 d . . . . .
C1 C 0.31605(19) 0.12553(17) 0.32636(13) 0.0266(6) Uani 1 1 d . . . . .
C2 C 0.2104(2) 0.15686(18) 0.32926(13) 0.0306(6) Uani 1 1 d . . . . .
C3 C 0.1623(2) 0.22981(19) 0.36250(14) 0.0349(7) Uani 1 1 d . . . . .
H3 H 0.089271 0.248558 0.364135 0.042 Uiso 1 1 calc R U . . .
C4 C 0.2210(2) 0.27497(17) 0.39315(13) 0.0297(6) Uani 1 1 d . . . . .
C5 C 0.32924(19) 0.24987(16) 0.38905(12) 0.0253(6) Uani 1 1 d . . . . .
C6 C 0.37356(19) 0.17564(16) 0.35551(12) 0.0255(6) Uani 1 1 d . . . . .
H6 H 0.447079 0.158133 0.352299 0.031 Uiso 1 1 calc R U . . .
C7 C 0.39120(19) 0.30552(17) 0.41995(13) 0.0268(6) Uani 1 1 d . . . . .
H7 H 0.355677 0.309154 0.467322 0.032 Uiso 1 1 calc R U . . .
C8 C 0.38740(18) 0.40075(17) 0.38552(13) 0.0255(6) Uani 1 1 d . . . . .
C9 C 0.36947(19) 0.47521(17) 0.42066(13) 0.0272(6) Uani 1 1 d . . . . .
C10 C 0.3709(2) 0.56159(17) 0.38950(14) 0.0307(6) Uani 1 1 d . . . . .
H10 H 0.361562 0.610830 0.415171 0.037 Uiso 1 1 calc R U . . .
C11 C 0.3858(2) 0.57584(17) 0.32087(14) 0.0306(6) Uani 1 1 d . . . . .
C12 C 0.39854(19) 0.50334(17) 0.28275(13) 0.0281(6) Uani 1 1 d . . . . .
C13 C 0.40093(19) 0.41793(17) 0.31633(13) 0.0285(6) Uani 1 1 d . . . . .
H13 H 0.412428 0.368365 0.290817 0.034 Uiso 1 1 calc R U . . .
C14 C 0.4048(2) 0.51922(17) 0.20753(13) 0.0302(6) Uani 1 1 d . . . . .
H14 H 0.365787 0.579743 0.197952 0.036 Uiso 1 1 calc R U . . .
C15 C 0.3484(2) 0.45234(17) 0.18278(13) 0.0279(6) Uani 1 1 d . . . . .
C16 C 0.2401(2) 0.45360(17) 0.20078(14) 0.0314(6) Uani 1 1 d . . . . .
C17 C 0.1833(2) 0.39585(18) 0.17998(14) 0.0342(7) Uani 1 1 d . . . . .
H17 H 0.109177 0.399241 0.193902 0.041 Uiso 1 1 calc R U . . .
C18 C 0.2359(2) 0.33284(18) 0.13850(14) 0.0326(6) Uani 1 1 d . . . . .
C19 C 0.3460(2) 0.32512(17) 0.12027(13) 0.0276(6) Uani 1 1 d . . . . .
C20 C 0.3988(2) 0.38528(17) 0.14275(13) 0.0277(6) Uani 1 1 d . . . . .
H20 H 0.473252 0.380739 0.130322 0.033 Uiso 1 1 calc R U . . .
C21 C 0.4008(2) 0.25170(17) 0.07768(13) 0.0285(6) Uani 1 1 d . . . . .
H21 H 0.369915 0.259736 0.036067 0.034 Uiso 1 1 calc R U . . .
C22 C 0.37942(19) 0.15957(17) 0.11384(13) 0.0278(6) Uani 1 1 d . . . . .
C23 C 0.3524(2) 0.09291(18) 0.08280(13) 0.0310(6) Uani 1 1 d . . . . .
C24 C 0.3325(2) 0.00973(18) 0.11551(14) 0.0338(7) Uani 1 1 d . . . . .
H24 H 0.315767 -0.034958 0.092175 0.041 Uiso 1 1 calc R U . . .
C25 C 0.3373(2) -0.00752(17) 0.18279(14) 0.0313(6) Uani 1 1 d . . . . .
C26 C 0.36313(19) 0.05830(17) 0.21707(13) 0.0272(6) Uani 1 1 d . . . . .
C27 C 0.38449(19) 0.13960(17) 0.18122(13) 0.0271(6) Uani 1 1 d . . . . .
H27 H 0.403575 0.183978 0.203806 0.033 Uiso 1 1 calc R U . . .
C28 C 0.3625(2) 0.04195(17) 0.29162(13) 0.0290(6) Uani 1 1 d . . . . .
H28 H 0.313492 -0.004164 0.309435 0.035 Uiso 1 1 calc R U . . .
C29 C 0.4705(2) 0.00121(18) 0.30824(14) 0.0329(6) Uani 1 1 d . . . . .
H29A H 0.500593 -0.046708 0.279224 0.040 Uiso 1 1 calc R U . . .
H29B H 0.518650 0.048109 0.298704 0.040 Uiso 1 1 calc R U . . .
C30 C 0.4633(2) -0.0378(2) 0.38118(15) 0.0424(8) Uani 1 1 d . . . . .
H30A H 0.428267 0.009506 0.409648 0.051 Uiso 1 1 calc R U . . .
H30B H 0.417863 -0.086647 0.389494 0.051 Uiso 1 1 calc R U . . .
C31 C 0.5667(2) -0.07417(18) 0.40260(14) 0.0358(7) Uani 1 1 d . . . . .
C32 C 0.6138(3) -0.1597(2) 0.39104(16) 0.0469(8) Uani 1 1 d . . . . .
H32 H 0.580786 -0.195439 0.368448 0.056 Uiso 1 1 calc R U . . .
C33 C 0.7074(3) -0.1944(2) 0.4114(2) 0.0608(10) Uani 1 1 d . . . . .
H33 H 0.738747 -0.252913 0.402150 0.073 Uiso 1 1 calc R U . . .
C34 C 0.7551(3) -0.1441(3) 0.44518(18) 0.0656(12) Uani 1 1 d . . . . .
H34 H 0.818989 -0.168166 0.460003 0.079 Uiso 1 1 calc R U . . .
C35 C 0.7101(3) -0.0589(3) 0.45747(18) 0.0639(10) Uani 1 1 d . . . . .
H35 H 0.742638 -0.023883 0.480938 0.077 Uiso 1 1 calc R U . . .
C36 C 0.6175(3) -0.0244(2) 0.43558(17) 0.0495(8) Uani 1 1 d . . . . .
H36 H 0.587846 0.035090 0.443352 0.059 Uiso 1 1 calc R U . . .
C37 C 0.5203(2) 0.25442(18) 0.05700(14) 0.0329(6) Uani 1 1 d . . . . .
H37A H 0.533522 0.316017 0.037863 0.039 Uiso 1 1 calc R U . . .
H37B H 0.553352 0.239906 0.097182 0.039 Uiso 1 1 calc R U . . .
C38 C 0.5724(2) 0.1890(2) 0.00592(15) 0.0384(7) Uani 1 1 d . . . . .
H38A H 0.542983 0.131162 0.018813 0.046 Uiso 1 1 calc R U . . .
H38B H 0.555365 0.213328 -0.038312 0.046 Uiso 1 1 calc R U . . .
C39 C 0.6899(2) 0.17284(19) 0.00080(14) 0.0370(7) Uani 1 1 d . . . . .
C40 C 0.7358(2) 0.0959(2) 0.03368(16) 0.0443(8) Uani 1 1 d . . . . .
H40 H 0.692169 0.053642 0.058656 0.053 Uiso 1 1 calc R U . . .
C41 C 0.8435(3) 0.0796(2) 0.03084(18) 0.0532(9) Uani 1 1 d . . . . .
H41 H 0.873291 0.025897 0.052974 0.064 Uiso 1 1 calc R U . . .
C42 C 0.9071(3) 0.1404(3) -0.0037(2) 0.0640(10) Uani 1 1 d . . . . .
H42 H 0.980903 0.130090 -0.004775 0.077 Uiso 1 1 calc R U . . .
C43 C 0.8631(3) 0.2176(3) -0.0373(2) 0.0692(12) Uani 1 1 d . . . . .
H43 H 0.907090 0.259936 -0.061804 0.083 Uiso 1 1 calc R U . . .
C44 C 0.7556(2) 0.2329(2) -0.03534(17) 0.0527(9) Uani 1 1 d . . . . .
H44 H 0.726402 0.285443 -0.059089 0.063 Uiso 1 1 calc R U . . .
C45 C 0.5195(2) 0.52371(19) 0.17184(14) 0.0343(7) Uani 1 1 d . . . . .
H45A H 0.553623 0.560408 0.195977 0.041 Uiso 1 1 calc R U . . .
H45B H 0.557713 0.462470 0.173917 0.041 Uiso 1 1 calc R U . . .
C46 C 0.5298(2) 0.5633(2) 0.09880(15) 0.0426(8) Uani 1 1 d . . . . .
H46A H 0.487121 0.532474 0.075949 0.051 Uiso 1 1 calc R U . . .
H46B H 0.501428 0.627546 0.096790 0.051 Uiso 1 1 calc R U . . .
C47 C 0.6421(2) 0.5544(2) 0.06277(14) 0.0401(7) Uani 1 1 d . . . . .
C48 C 0.6776(3) 0.4914(2) 0.01773(17) 0.0542(9) Uani 1 1 d . . . . .
H48 H 0.629599 0.454671 0.008942 0.065 Uiso 1 1 calc R U . . .
C49 C 0.7806(3) 0.4806(3) -0.01460(19) 0.0706(11) Uani 1 1 d . . . . .
H49 H 0.802812 0.437419 -0.045576 0.085 Uiso 1 1 calc R U . . .
C50 C 0.8504(3) 0.5321(3) -0.0020(2) 0.0762(13) Uani 1 1 d . . . . .
H50 H 0.921627 0.524580 -0.023934 0.091 Uiso 1 1 calc R U . . .
C51 C 0.8180(3) 0.5952(3) 0.0426(2) 0.0751(12) Uani 1 1 d . . . . .
H51 H 0.866932 0.631173 0.051349 0.090 Uiso 1 1 calc R U . . .
C52 C 0.7143(3) 0.6063(2) 0.07464(18) 0.0565(9) Uani 1 1 d . . . . .
H52 H 0.692415 0.650052 0.105188 0.068 Uiso 1 1 calc R U . . .
C53 C 0.5055(2) 0.26383(17) 0.42094(14) 0.0307(6) Uani 1 1 d . . . . .
H53A H 0.505136 0.201793 0.443030 0.037 Uiso 1 1 calc R U . . .
H53B H 0.542848 0.260569 0.374448 0.037 Uiso 1 1 calc R U . . .
C54 C 0.5662(2) 0.31533(19) 0.45660(16) 0.0393(7) Uani 1 1 d . . . . .
H54A H 0.567426 0.377386 0.434650 0.047 Uiso 1 1 calc R U . . .
H54B H 0.529895 0.318299 0.503340 0.047 Uiso 1 1 calc R U . . .
C55 C 0.6777(2) 0.27115(18) 0.45566(15) 0.0358(7) Uani 1 1 d . . . . .
C56 C 0.7561(2) 0.2885(2) 0.40193(18) 0.0550(9) Uani 1 1 d . . . . .
H56 H 0.740856 0.331580 0.366117 0.066 Uiso 1 1 calc R U . . .
C57 C 0.8561(3) 0.2443(3) 0.3996(2) 0.0717(12) Uani 1 1 d . . . . .
H57 H 0.908860 0.256709 0.361938 0.086 Uiso 1 1 calc R U . . .
C58 C 0.8806(3) 0.1829(3) 0.4505(2) 0.0659(11) Uani 1 1 d . . . . .
H58 H 0.950263 0.153584 0.448666 0.079 Uiso 1 1 calc R U . . .
C59 C 0.8043(3) 0.1639(2) 0.5040(2) 0.0612(10) Uani 1 1 d . . . . .
H59 H 0.820352 0.120642 0.539553 0.073 Uiso 1 1 calc R U . . .
C60 C 0.7025(2) 0.2084(2) 0.50622(17) 0.0484(8) Uani 1 1 d . . . . .
H60 H 0.649546 0.194965 0.543506 0.058 Uiso 1 1 calc R U . . .
C61 C 0.0806(2) 0.06221(18) 0.32841(16) 0.0349(7) Uani 1 1 d . . . . .
C62 C 0.0098(2) 0.04172(18) 0.28532(16) 0.0364(7) Uani 1 1 d . . . . .
C63 C 0.0403(2) 0.0436(2) 0.21669(18) 0.0500(8) Uani 1 1 d . . . . .
H63 H 0.107646 0.059762 0.195914 0.060 Uiso 1 1 calc R U . . .
C64 C -0.0271(3) 0.0222(3) 0.1787(2) 0.0663(10) Uani 1 1 d . . . . .
H64 H -0.005496 0.021642 0.131939 0.080 Uiso 1 1 calc R U . . .
C65 C -0.1273(3) 0.0013(3) 0.2092(2) 0.0645(10) Uani 1 1 d . . . . .
H65 H -0.174258 -0.012862 0.183050 0.077 Uiso 1 1 calc R U . . .
C66 C -0.1580(3) 0.0011(2) 0.2771(2) 0.0549(9) Uani 1 1 d . . . . .
H66 H -0.226510 -0.012510 0.297646 0.066 Uiso 1 1 calc R U . . .
C67 C -0.0901(2) 0.02062(19) 0.31558(18) 0.0434(8) Uani 1 1 d . . . . .
H67 H -0.111360 0.019672 0.362499 0.052 Uiso 1 1 calc R U . . .
C68 C 0.0735(2) 0.3806(2) 0.4280(2) 0.0650(11) Uani 1 1 d . . . . .
H68A H 0.064351 0.397741 0.381638 0.098 Uiso 1 1 calc R U . . .
H68B H 0.055358 0.433345 0.452699 0.098 Uiso 1 1 calc R U . . .
H68C H 0.027352 0.335006 0.448481 0.098 Uiso 1 1 calc R U . . .
C69 C 0.2550(2) 0.48460(18) 0.52436(14) 0.0330(6) Uani 1 1 d . . . . .
C70 C 0.2499(2) 0.46666(18) 0.59702(14) 0.0318(6) Uani 1 1 d . . . . .
C71 C 0.3389(2) 0.4455(2) 0.62540(15) 0.0456(8) Uani 1 1 d . . . . .
H71 H 0.406305 0.439273 0.597819 0.055 Uiso 1 1 calc R U . . .
C72 C 0.3303(3) 0.4334(3) 0.69369(18) 0.0717(12) Uani 1 1 d . . . . .
H72 H 0.391962 0.418349 0.712958 0.086 Uiso 1 1 calc R U . . .
C73 C 0.2333(3) 0.4430(3) 0.73421(18) 0.0706(12) Uani 1 1 d . . . . .
H73 H 0.228093 0.436570 0.781265 0.085 Uiso 1 1 calc R U . . .
C74 C 0.1442(3) 0.4618(3) 0.70657(18) 0.0629(10) Uani 1 1 d . . . . .
H74 H 0.076970 0.466779 0.734482 0.075 Uiso 1 1 calc R U . . .
C75 C 0.1519(2) 0.4735(2) 0.63832(17) 0.0513(9) Uani 1 1 d . . . . .
H75 H 0.089785 0.486348 0.619345 0.062 Uiso 1 1 calc R U . . .
C76 C 0.3782(3) 0.73317(19) 0.32431(17) 0.0509(9) Uani 1 1 d . . . . .
H76A H 0.386904 0.788631 0.294568 0.076 Uiso 1 1 calc R U . . .
H76B H 0.432002 0.723030 0.352706 0.076 Uiso 1 1 calc R U . . .
H76C H 0.308160 0.738286 0.352263 0.076 Uiso 1 1 calc R U . . .
C77 C 0.1445(2) 0.5939(2) 0.22524(17) 0.0414(7) Uani 1 1 d . . . . .
C78 C 0.1047(2) 0.65071(19) 0.27995(17) 0.0393(7) Uani 1 1 d . . . . .
C79 C 0.1202(2) 0.6240(2) 0.34444(17) 0.0462(8) Uani 1 1 d . . . . .
H79 H 0.154085 0.565802 0.355518 0.055 Uiso 1 1 calc R U . . .
C80 C 0.0861(3) 0.6824(3) 0.3932(2) 0.0641(10) Uani 1 1 d . . . . .
H80 H 0.097313 0.664446 0.437594 0.077 Uiso 1 1 calc R U . . .
C81 C 0.0360(3) 0.7666(3) 0.3769(3) 0.0789(13) Uani 1 1 d . . . . .
H81 H 0.013184 0.806803 0.410030 0.095 Uiso 1 1 calc R U . . .
C82 C 0.0192(3) 0.7923(3) 0.3133(3) 0.0794(14) Uani 1 1 d . . . . .
H82 H -0.016736 0.849824 0.302721 0.095 Uiso 1 1 calc R U . . .
C83 C 0.0537(3) 0.7356(2) 0.2644(2) 0.0616(10) Uani 1 1 d . . . . .
H83 H 0.042691 0.754346 0.220103 0.074 Uiso 1 1 calc R U . . .
C84 C 0.0760(2) 0.2760(2) 0.1325(2) 0.0587(10) Uani 1 1 d . . . . .
H84A H 0.051864 0.230071 0.111605 0.088 Uiso 1 1 calc R U . . .
H84B H 0.041432 0.335126 0.118244 0.088 Uiso 1 1 calc R U . . .
H84C H 0.058223 0.264004 0.181091 0.088 Uiso 1 1 calc R U . . .
C85 C 0.2563(2) 0.12605(19) -0.00649(15) 0.0362(7) Uani 1 1 d . . . . .
C86 C 0.2713(3) 0.1527(2) -0.07946(16) 0.0437(8) Uani 1 1 d . . . . .
C87 C 0.3705(3) 0.1468(2) -0.11942(17) 0.0588(10) Uani 1 1 d . . . . .
H87 H 0.430855 0.123007 -0.100489 0.071 Uiso 1 1 calc R U . . .
C88 C 0.3810(4) 0.1753(3) -0.1862(2) 0.0837(14) Uani 1 1 d . . . . .
H88 H 0.448910 0.171247 -0.213393 0.100 Uiso 1 1 calc R U . . .
C89 C 0.2956(5) 0.2092(4) -0.2138(2) 0.0960(17) Uani 1 1 d . . . . .
H89 H 0.304103 0.228770 -0.260107 0.115 Uiso 1 1 calc R U . . .
C90 C 0.1966(4) 0.2156(3) -0.1756(2) 0.0930(16) Uani 1 1 d . . . . .
H90 H 0.137120 0.239971 -0.195165 0.112 Uiso 1 1 calc R U . . .
C91 C 0.1843(3) 0.1860(3) -0.1077(2) 0.0692(11) Uani 1 1 d . . . . .
H91 H 0.116026 0.188779 -0.081027 0.083 Uiso 1 1 calc R U . . .
C92 C 0.2787(3) -0.1507(2) 0.18673(18) 0.0558(9) Uani 1 1 d . . . . .
H92A H 0.334207 -0.171145 0.150676 0.084 Uiso 1 1 calc R U . . .
H92B H 0.216790 -0.122272 0.168178 0.084 Uiso 1 1 calc R U . . .
H92C H 0.259553 -0.202007 0.218768 0.084 Uiso 1 1 calc R U . . .

loop_
_atom_site_aniso_label
_atom_site_aniso_U_11
_atom_site_aniso_U_22
_atom_site_aniso_U_33
_atom_site_aniso_U_23
_atom_site_aniso_U_13
_atom_site_aniso_U_12
Cl1 0.0888(9) 0.1890(16) 0.0969(10) 0.0131(10) -0.0194(7) -0.0445(10)
Cl2 0.1080(13) 0.1009(13) 0.442(4) 0.0026(19) 0.0245(19) -0.0049(10)
C93 0.094(4) 0.111(5) 0.268(9) -0.064(5) 0.011(5) -0.019(4)
O1 0.0322(10) 0.0501(12) 0.0361(12) -0.0097(9) -0.0063(9) -0.0150(9)
O2 0.0527(13) 0.0566(14) 0.0503(16) 0.0044(12) -0.0129(11) -0.0214(11)
O3 0.0285(10) 0.0458(12) 0.0526(14) -0.0210(10) -0.0048(9) 0.0020(9)
O4 0.0305(9) 0.0344(10) 0.0250(11) -0.0082(8) -0.0055(8) 0.0004(8)
O5 0.0384(11) 0.0673(15) 0.0397(13) -0.0092(11) -0.0127(10) 0.0099(11)
O6 0.0580(13) 0.0249(10) 0.0383(12) -0.0024(9) -0.0100(10) -0.0090(9)
O7 0.0420(11) 0.0314(11) 0.0361(12) -0.0062(9) -0.0038(9) 0.0045(9)
O8 0.124(2) 0.0638(17) 0.0466(17) 0.0002(13) -0.0194(16) 0.0339(16)
O9 0.0318(10) 0.0468(12) 0.0553(14) -0.0156(10) -0.0098(9) -0.0075(9)
O10 0.0378(10) 0.0475(12) 0.0238(11) -0.0073(9) -0.0059(8) -0.0110(9)
O11 0.0386(12) 0.0613(14) 0.0405(13) -0.0042(11) -0.0069(10) -0.0133(10)
O12 0.0647(14) 0.0302(11) 0.0411(13) -0.0032(9) -0.0144(10) -0.0176(10)
C1 0.0285(13) 0.0283(14) 0.0227(15) 0.0000(11) -0.0026(11) -0.0073(11)
C2 0.0293(14) 0.0383(16) 0.0269(16) -0.0035(12) -0.0050(11) -0.0129(12)
C3 0.0216(13) 0.0436(17) 0.0397(18) -0.0092(14) -0.0039(12) -0.0020(12)
C4 0.0285(13) 0.0310(15) 0.0287(16) -0.0069(12) -0.0005(11) -0.0031(11)
C5 0.0281(13) 0.0274(14) 0.0204(14) -0.0008(11) -0.0044(11) -0.0049(11)
C6 0.0236(12) 0.0294(14) 0.0231(15) -0.0010(11) -0.0041(10) -0.0035(11)
C7 0.0279(13) 0.0300(14) 0.0231(15) -0.0053(11) -0.0032(11) -0.0046(11)
C8 0.0226(12) 0.0284(14) 0.0266(16) -0.0057(11) -0.0056(10) -0.0031(10)
C9 0.0251(13) 0.0318(15) 0.0254(15) -0.0056(12) -0.0059(11) -0.0010(11)
C10 0.0317(14) 0.0278(14) 0.0347(17) -0.0097(12) -0.0076(12) -0.0027(11)
C11 0.0327(14) 0.0254(14) 0.0342(17) -0.0015(12) -0.0077(12) -0.0045(11)
C12 0.0273(13) 0.0288(14) 0.0287(16) -0.0033(12) -0.0055(11) -0.0036(11)
C13 0.0298(13) 0.0272(14) 0.0291(16) -0.0048(12) -0.0052(11) -0.0039(11)
C14 0.0364(14) 0.0263(14) 0.0277(16) -0.0004(11) -0.0065(12) -0.0039(11)
C15 0.0331(14) 0.0261(14) 0.0237(15) 0.0011(11) -0.0064(11) -0.0023(11)
C16 0.0346(14) 0.0288(14) 0.0287(16) -0.0041(12) -0.0034(12) 0.0014(12)
C17 0.0273(13) 0.0362(16) 0.0385(18) -0.0054(13) -0.0041(12) -0.0022(12)
C18 0.0335(14) 0.0329(15) 0.0338(17) -0.0056(13) -0.0089(12) -0.0060(12)
C19 0.0326(14) 0.0265(14) 0.0234(15) -0.0014(11) -0.0051(11) -0.0035(11)
C20 0.0287(13) 0.0324(14) 0.0217(15) 0.0005(11) -0.0050(11) -0.0043(11)
C21 0.0316(14) 0.0324(15) 0.0215(15) -0.0025(11) -0.0052(11) -0.0041(11)
C22 0.0272(13) 0.0316(14) 0.0245(16) -0.0042(12) -0.0036(11) -0.0031(11)
C23 0.0300(14) 0.0398(16) 0.0247(16) -0.0068(12) -0.0055(11) -0.0046(12)
C24 0.0368(15) 0.0315(15) 0.0359(18) -0.0103(13) -0.0062(12) -0.0079(12)
C25 0.0334(14) 0.0283(15) 0.0332(17) -0.0038(12) -0.0062(12) -0.0060(11)
C26 0.0276(13) 0.0305(14) 0.0248(15) -0.0053(12) -0.0052(11) -0.0046(11)
C27 0.0262(13) 0.0285(14) 0.0290(16) -0.0086(12) -0.0058(11) -0.0049(11)
C28 0.0315(14) 0.0260(14) 0.0307(16) -0.0020(12) -0.0047(11) -0.0092(11)
C29 0.0376(15) 0.0290(14) 0.0320(17) -0.0044(12) -0.0053(12) -0.0036(12)
C30 0.0440(17) 0.0435(18) 0.0371(19) 0.0063(14) -0.0074(14) -0.0058(14)
C31 0.0403(15) 0.0340(16) 0.0286(17) 0.0049(13) -0.0021(13) -0.0017(13)
C32 0.0545(19) 0.0337(17) 0.049(2) -0.0020(14) -0.0014(16) -0.0057(15)
C33 0.057(2) 0.049(2) 0.061(3) 0.0114(18) 0.0028(19) 0.0094(18)
C34 0.0411(19) 0.097(3) 0.044(2) 0.021(2) -0.0030(16) 0.011(2)
C35 0.050(2) 0.103(3) 0.044(2) -0.018(2) -0.0102(17) -0.016(2)
C36 0.0514(19) 0.054(2) 0.044(2) -0.0141(16) -0.0049(16) -0.0048(16)
C37 0.0359(15) 0.0350(15) 0.0273(16) -0.0050(12) -0.0019(12) -0.0059(12)
C38 0.0373(15) 0.0430(17) 0.0345(18) -0.0103(14) -0.0005(13) -0.0059(13)
C39 0.0378(15) 0.0424(17) 0.0311(17) -0.0110(13) -0.0013(13) -0.0060(13)
C40 0.0468(18) 0.0436(18) 0.043(2) -0.0048(15) -0.0067(14) -0.0084(14)
C41 0.052(2) 0.053(2) 0.056(2) -0.0058(17) -0.0159(17) 0.0001(16)
C42 0.0359(17) 0.079(3) 0.075(3) -0.006(2) -0.0086(17) -0.0038(18)
C43 0.044(2) 0.071(3) 0.084(3) 0.009(2) 0.0062(19) -0.0159(18)
C44 0.0431(18) 0.052(2) 0.057(2) 0.0068(17) -0.0009(16) -0.0056(15)
C45 0.0401(15) 0.0356(15) 0.0285(16) 0.0004(12) -0.0087(12) -0.0088(12)
C46 0.0483(17) 0.0447(18) 0.0354(18) 0.0083(14) -0.0115(14) -0.0131(14)
C47 0.0518(18) 0.0430(17) 0.0254(17) 0.0081(14) -0.0072(13) -0.0158(14)
C48 0.068(2) 0.059(2) 0.038(2) -0.0026(17) -0.0067(17) -0.0207(18)
C49 0.082(3) 0.075(3) 0.047(2) -0.008(2) 0.010(2) -0.011(2)
C50 0.054(2) 0.097(3) 0.064(3) 0.006(2) 0.012(2) -0.008(2)
C51 0.062(2) 0.098(3) 0.068(3) 0.000(2) -0.002(2) -0.041(2)
C52 0.063(2) 0.060(2) 0.047(2) -0.0037(17) -0.0003(17) -0.0253(18)
C53 0.0323(14) 0.0289(14) 0.0321(16) -0.0040(12) -0.0086(12) -0.0031(11)
C54 0.0350(15) 0.0351(16) 0.051(2) -0.0107(14) -0.0132(14) -0.0019(12)
C55 0.0348(15) 0.0339(15) 0.0439(19) -0.0115(14) -0.0123(13) -0.0079(12)
C56 0.0394(18) 0.065(2) 0.061(2) 0.0027(18) -0.0125(16) -0.0139(16)
C57 0.0340(18) 0.108(3) 0.073(3) -0.014(3) -0.0055(18) -0.010(2)
C58 0.0357(18) 0.079(3) 0.090(3) -0.037(2) -0.022(2) 0.0110(18)
C59 0.067(2) 0.048(2) 0.075(3) -0.0112(19) -0.036(2) 0.0055(18)
C60 0.0464(18) 0.0498(19) 0.050(2) -0.0043(16) -0.0122(15) -0.0055(15)
C61 0.0302(14) 0.0310(15) 0.044(2) -0.0070(14) -0.0061(13) -0.0052(12)
C62 0.0331(15) 0.0295(15) 0.049(2) -0.0074(13) -0.0105(13) -0.0041(12)
C63 0.0398(17) 0.061(2) 0.055(2) -0.0124(17) -0.0137(16) -0.0133(15)
C64 0.061(2) 0.088(3) 0.060(3) -0.015(2) -0.0229(19) -0.019(2)
C65 0.057(2) 0.071(3) 0.079(3) -0.005(2) -0.035(2) -0.0233(19)
C66 0.0384(17) 0.048(2) 0.083(3) -0.0019(19) -0.0189(18) -0.0146(15)
C67 0.0348(16) 0.0362(17) 0.061(2) -0.0052(15) -0.0095(15) -0.0089(13)
C68 0.0332(17) 0.068(2) 0.097(3) -0.043(2) -0.0080(18) 0.0118(16)
C69 0.0295(14) 0.0348(15) 0.0359(18) -0.0101(13) -0.0062(12) -0.0014(12)
C70 0.0338(14) 0.0309(15) 0.0317(17) -0.0068(12) -0.0056(12) -0.0040(12)
C71 0.0351(16) 0.070(2) 0.0333(19) -0.0069(16) -0.0047(13) -0.0129(15)
C72 0.051(2) 0.132(4) 0.036(2) -0.002(2) -0.0152(17) -0.017(2)
C73 0.069(3) 0.114(3) 0.028(2) -0.002(2) -0.0044(18) -0.018(2)
C74 0.047(2) 0.092(3) 0.043(2) -0.008(2) 0.0100(17) -0.0103(19)
C75 0.0376(17) 0.072(2) 0.043(2) -0.0094(17) -0.0046(14) -0.0015(16)
C76 0.080(2) 0.0262(16) 0.053(2) -0.0062(15) -0.0214(18) -0.0099(15)
C77 0.0417(16) 0.0350(17) 0.044(2) 0.0014(15) -0.0079(14) 0.0024(13)
C78 0.0272(14) 0.0321(16) 0.056(2) -0.0085(14) -0.0035(13) 0.0021(12)
C79 0.0339(16) 0.0483(19) 0.055(2) -0.0173(16) -0.0035(14) 0.0059(14)
C80 0.049(2) 0.077(3) 0.066(3) -0.031(2) -0.0087(18) 0.0109(19)
C81 0.055(2) 0.073(3) 0.113(4) -0.055(3) -0.015(2) 0.018(2)
C82 0.066(3) 0.043(2) 0.128(4) -0.030(3) -0.022(3) 0.0223(19)
C83 0.055(2) 0.043(2) 0.083(3) -0.0066(19) -0.0129(19) 0.0058(16)
C84 0.0371(17) 0.067(2) 0.078(3) -0.025(2) -0.0052(17) -0.0168(16)
C85 0.0421(17) 0.0361(16) 0.0342(18) -0.0055(13) -0.0101(14) -0.0115(13)
C86 0.059(2) 0.0457(18) 0.0344(19) -0.0055(14) -0.0169(15) -0.0191(15)
C87 0.081(3) 0.061(2) 0.031(2) -0.0122(16) 0.0000(17) -0.0052(19)
C88 0.120(4) 0.087(3) 0.036(3) -0.012(2) 0.005(2) -0.005(3)
C89 0.157(5) 0.106(4) 0.032(3) -0.001(2) -0.017(3) -0.046(4)
C90 0.124(4) 0.105(4) 0.071(3) 0.020(3) -0.066(3) -0.049(3)
C91 0.075(3) 0.088(3) 0.054(3) 0.015(2) -0.030(2) -0.038(2)
C92 0.081(2) 0.0403(18) 0.057(2) -0.0050(16) -0.0235(19) -0.0276(17)

loop_
_atom_type_symbol
_atom_type_description
_atom_type_scat_dispersion_real
_atom_type_scat_dispersion_imag
_atom_type_scat_source
C C 0.0033 0.0016 'International Tables Vol C Tables 4.2.6.8 and 6.1.1.4'
H H 0.0000 0.0000 'International Tables Vol C Tables 4.2.6.8 and 6.1.1.4'
Cl Cl 0.1484 0.1585 'International Tables Vol C Tables 4.2.6.8 and 6.1.1.4'
O O 0.0106 0.0060 'International Tables Vol C Tables 4.2.6.8 and 6.1.1.4'

loop_
_geom_angle_atom_site_label_1
_geom_angle_atom_site_label_2
_geom_angle_atom_site_label_3
_geom_angle
_geom_angle_site_symmetry_1
_geom_angle_site_symmetry_3
_geom_angle_publ_flag
Cl1 C93 H93A 108.8 . . ?
Cl1 C93 H93B 108.8 . . ?
Cl2 C93 Cl1 114.0(3) . . ?
Cl2 C93 H93A 108.8 . . ?
Cl2 C93 H93B 108.8 . . ?
H93A C93 H93B 107.7 . . ?
C61 O1 C2 118.1(2) . . ?
C4 O3 C68 117.4(2) . . ?
C69 O4 C9 117.1(2) . . ?
C11 O6 C76 115.9(2) . . ?
C77 O7 C16 118.7(2) . . ?
C18 O9 C84 118.1(2) . . ?
C85 O10 C23 118.6(2) . . ?
C25 O12 C92 116.6(2) . . ?
C2 C1 C6 115.8(2) . . ?
C2 C1 C28 119.8(2) . . ?
C6 C1 C28 124.5(2) . . ?
C1 C2 O1 119.6(2) . . ?
C1 C2 C3 122.7(3) . . ?
C3 C2 O1 117.6(2) . . ?
C2 C3 H3 120.2 . . ?
C4 C3 C2 119.6(2) . . ?
C4 C3 H3 120.2 . . ?
O3 C4 C3 123.9(2) . . ?
O3 C4 C5 115.5(2) . . ?
C3 C4 C5 120.6(2) . . ?
C4 C5 C7 118.4(2) . . ?
C6 C5 C4 117.4(2) . . ?
C6 C5 C7 124.1(2) . . ?
C1 C6 H6 118.1 . . ?
C5 C6 C1 123.7(2) . . ?
C5 C6 H6 118.1 . . ?
C5 C7 H7 107.2 . . ?
C5 C7 C8 110.6(2) . . ?
C5 C7 C53 113.4(2) . . ?
C8 C7 H7 107.2 . . ?
C8 C7 C53 110.9(2) . . ?
C53 C7 H7 107.2 . . ?
C9 C8 C7 122.4(2) . . ?
C9 C8 C13 116.1(2) . . ?
C13 C8 C7 121.5(2) . . ?
C8 C9 O4 118.9(2) . . ?
C10 C9 O4 118.5(2) . . ?
C10 C9 C8 122.5(2) . . ?
C9 C10 H10 120.2 . . ?
C11 C10 C9 119.6(3) . . ?
C11 C10 H10 120.2 . . ?
O6 C11 C10 123.7(2) . . ?
O6 C11 C12 115.9(2) . . ?
C10 C11 C12 120.4(2) . . ?
C11 C12 C14 120.6(2) . . ?
C13 C12 C11 117.6(2) . . ?
C13 C12 C14 121.7(2) . . ?
C8 C13 H13 118.2 . . ?
C12 C13 C8 123.6(2) . . ?
C12 C13 H13 118.2 . . ?
C12 C14 H14 106.6 . . ?
C12 C14 C45 110.8(2) . . ?
C15 C14 C12 111.4(2) . . ?
C15 C14 H14 106.6 . . ?
C15 C14 C45 114.3(2) . . ?
C45 C14 H14 106.6 . . ?
C16 C15 C14 120.3(2) . . ?
C16 C15 C20 115.3(2) . . ?
C20 C15 C14 124.4(2) . . ?
C15 C16 O7 117.8(2) . . ?
C17 C16 O7 118.2(2) . . ?
C17 C16 C15 123.8(2) . . ?
C16 C17 H17 120.5 . . ?
C16 C17 C18 119.0(2) . . ?
C18 C17 H17 120.5 . . ?
O9 C18 C17 123.8(2) . . ?
O9 C18 C19 115.6(2) . . ?
C17 C18 C19 120.6(3) . . ?
C18 C19 C21 118.6(2) . . ?
C20 C19 C18 117.7(2) . . ?
C20 C19 C21 123.6(2) . . ?
C15 C20 H20 118.2 . . ?
C19 C20 C15 123.6(2) . . ?
C19 C20 H20 118.2 . . ?
C19 C21 H21 107.7 . . ?
C19 C21 C22 110.3(2) . . ?
C19 C21 C37 113.6(2) . . ?
C22 C21 H21 107.7 . . ?
C22 C21 C37 109.6(2) . . ?
C37 C21 H21 107.7 . . ?
C23 C22 C21 122.8(2) . . ?
C23 C22 C27 116.4(2) . . ?
C27 C22 C21 120.7(2) . . ?
C22 C23 O10 118.2(2) . . ?
C22 C23 C24 122.9(3) . . ?
C24 C23 O10 118.8(2) . . ?
C23 C24 H24 120.4 . . ?
C23 C24 C25 119.1(3) . . ?
C25 C24 H24 120.4 . . ?
O12 C25 C24 123.1(2) . . ?
O12 C25 C26 116.5(2) . . ?
C24 C25 C26 120.4(2) . . ?
C25 C26 C28 120.7(2) . . ?
C27 C26 C25 117.8(2) . . ?
C27 C26 C28 121.4(2) . . ?
C22 C27 H27 118.3 . . ?
C26 C27 C22 123.4(2) . . ?
C26 C27 H27 118.3 . . ?
C1 C28 H28 106.2 . . ?
C1 C28 C29 113.5(2) . . ?
C26 C28 C1 111.6(2) . . ?
C26 C28 H28 106.2 . . ?
C26 C28 C29 112.6(2) . . ?
C29 C28 H28 106.2 . . ?
C28 C29 H29A 109.2 . . ?
C28 C29 H29B 109.2 . . ?
H29A C29 H29B 107.9 . . ?
C30 C29 C28 112.2(2) . . ?
C30 C29 H29A 109.2 . . ?
C30 C29 H29B 109.2 . . ?
C29 C30 H30A 108.4 . . ?
C29 C30 H30B 108.4 . . ?
H30A C30 H30B 107.4 . . ?
C31 C30 C29 115.6(2) . . ?
C31 C30 H30A 108.4 . . ?
C31 C30 H30B 108.4 . . ?
C32 C31 C30 121.1(3) . . ?
C36 C31 C30 121.6(3) . . ?
C36 C31 C32 117.3(3) . . ?
C31 C32 H32 119.1 . . ?
C33 C32 C31 121.7(3) . . ?
C33 C32 H32 119.1 . . ?
C32 C33 H33 120.1 . . ?
C34 C33 C32 119.8(3) . . ?
C34 C33 H33 120.1 . . ?
C33 C34 H34 120.1 . . ?
C33 C34 C35 119.8(3) . . ?
C35 C34 H34 120.1 . . ?
C34 C35 H35 120.1 . . ?
C34 C35 C36 119.8(4) . . ?
C36 C35 H35 120.1 . . ?
C31 C36 H36 119.2 . . ?
C35 C36 C31 121.6(3) . . ?
C35 C36 H36 119.2 . . ?
C21 C37 H37A 108.9 . . ?
C21 C37 H37B 108.9 . . ?
H37A C37 H37B 107.8 . . ?
C38 C37 C21 113.2(2) . . ?
C38 C37 H37A 108.9 . . ?
C38 C37 H37B 108.9 . . ?
C37 C38 H38A 109.1 . . ?
C37 C38 H38B 109.1 . . ?
H38A C38 H38B 107.8 . . ?
C39 C38 C37 112.5(2) . . ?
C39 C38 H38A 109.1 . . ?
C39 C38 H38B 109.1 . . ?
C40 C39 C38 119.9(3) . . ?
C44 C39 C38 122.2(3) . . ?
C44 C39 C40 117.9(3) . . ?
C39 C40 H40 119.3 . . ?
C41 C40 C39 121.4(3) . . ?
C41 C40 H40 119.3 . . ?
C40 C41 H41 120.0 . . ?
C42 C41 C40 120.0(3) . . ?
C42 C41 H41 120.0 . . ?
C41 C42 H42 120.2 . . ?
C41 C42 C43 119.6(3) . . ?
C43 C42 H42 120.2 . . ?
C42 C43 H43 119.9 . . ?
C44 C43 C42 120.2(3) . . ?
C44 C43 H43 119.9 . . ?
C39 C44 H44 119.6 . . ?
C43 C44 C39 120.9(3) . . ?
C43 C44 H44 119.6 . . ?
C14 C45 H45A 108.8 . . ?
C14 C45 H45B 108.8 . . ?
H45A C45 H45B 107.7 . . ?
C46 C45 C14 113.8(2) . . ?
C46 C45 H45A 108.8 . . ?
C46 C45 H45B 108.8 . . ?
C45 C46 H46A 109.1 . . ?
C45 C46 H46B 109.1 . . ?
H46A C46 H46B 107.9 . . ?
C47 C46 C45 112.4(2) . . ?
C47 C46 H46A 109.1 . . ?
C47 C46 H46B 109.1 . . ?
C48 C47 C46 120.9(3) . . ?
C52 C47 C46 121.6(3) . . ?
C52 C47 C48 117.5(3) . . ?
C47 C48 H48 119.1 . . ?
C49 C48 C47 121.9(4) . . ?
C49 C48 H48 119.1 . . ?
C48 C49 H49 120.2 . . ?
C50 C49 C48 119.7(4) . . ?
C50 C49 H49 120.2 . . ?
C49 C50 H50 119.9 . . ?
C49 C50 C51 120.2(4) . . ?
C51 C50 H50 119.9 . . ?
C50 C51 H51 120.0 . . ?
C50 C51 C52 120.0(4) . . ?
C52 C51 H51 120.0 . . ?
C47 C52 C51 120.8(4) . . ?
C47 C52 H52 119.6 . . ?
C51 C52 H52 119.6 . . ?
C7 C53 H53A 108.8 . . ?
C7 C53 H53B 108.8 . . ?
H53A C53 H53B 107.7 . . ?
C54 C53 C7 113.9(2) . . ?
C54 C53 H53A 108.8 . . ?
C54 C53 H53B 108.8 . . ?
C53 C54 H54A 109.4 . . ?
C53 C54 H54B 109.4 . . ?
H54A C54 H54B 108.0 . . ?
C55 C54 C53 111.3(2) . . ?
C55 C54 H54A 109.4 . . ?
C55 C54 H54B 109.4 . . ?
C56 C55 C54 121.0(3) . . ?
C60 C55 C54 121.0(3) . . ?
C60 C55 C56 117.9(3) . . ?
C55 C56 H56 119.6 . . ?
C57 C56 C55 120.7(3) . . ?
C57 C56 H56 119.6 . . ?
C56 C57 H57 119.5 . . ?
C58 C57 C56 121.0(4) . . ?
C58 C57 H57 119.5 . . ?
C57 C58 H58 120.2 . . ?
C57 C58 C59 119.5(3) . . ?
C59 C58 H58 120.2 . . ?
C58 C59 H59 120.3 . . ?
C58 C59 C60 119.5(3) . . ?
C60 C59 H59 120.3 . . ?
C55 C60 C59 121.3(3) . . ?
C55 C60 H60 119.4 . . ?
C59 C60 H60 119.4 . . ?
O1 C61 C62 110.5(3) . . ?
O2 C61 O1 123.2(3) . . ?
O2 C61 C62 126.3(3) . . ?
C63 C62 C61 121.9(3) . . ?
C63 C62 C67 120.0(3) . . ?
C67 C62 C61 118.1(3) . . ?
C62 C63 H63 120.0 . . ?
C64 C63 C62 120.0(3) . . ?
C64 C63 H63 120.0 . . ?
C63 C64 H64 120.1 . . ?
C63 C64 C65 119.8(4) . . ?
C65 C64 H64 120.1 . . ?
C64 C65 H65 120.0 . . ?
C66 C65 C64 120.0(4) . . ?
C66 C65 H65 120.0 . . ?
C65 C66 H66 119.8 . . ?
C65 C66 C67 120.5(3) . . ?
C67 C66 H66 119.8 . . ?
C62 C67 H67 120.2 . . ?
C66 C67 C62 119.7(3) . . ?
C66 C67 H67 120.2 . . ?
O3 C68 H68A 109.5 . . ?
O3 C68 H68B 109.5 . . ?
O3 C68 H68C 109.5 . . ?
H68A C68 H68B 109.5 . . ?
H68A C68 H68C 109.5 . . ?
H68B C68 H68C 109.5 . . ?
O4 C69 C70 111.5(2) . . ?
O5 C69 O4 123.4(3) . . ?
O5 C69 C70 125.2(2) . . ?
C71 C70 C69 122.2(2) . . ?
C71 C70 C75 119.0(3) . . ?
C75 C70 C69 118.8(3) . . ?
C70 C71 H71 119.9 . . ?
C72 C71 C70 120.1(3) . . ?
C72 C71 H71 119.9 . . ?
C71 C72 H72 119.7 . . ?
C73 C72 C71 120.5(3) . . ?
C73 C72 H72 119.7 . . ?
C72 C73 H73 120.1 . . ?
C74 C73 C72 119.8(3) . . ?
C74 C73 H73 120.1 . . ?
C73 C74 H74 120.0 . . ?
C73 C74 C75 120.1(3) . . ?
C75 C74 H74 120.0 . . ?
C70 C75 H75 119.8 . . ?
C74 C75 C70 120.4(3) . . ?
C74 C75 H75 119.8 . . ?
O6 C76 H76A 109.5 . . ?
O6 C76 H76B 109.5 . . ?
O6 C76 H76C 109.5 . . ?
H76A C76 H76B 109.5 . . ?
H76A C76 H76C 109.5 . . ?
H76B C76 H76C 109.5 . . ?
O7 C77 C78 111.7(3) . . ?
O8 C77 O7 122.9(3) . . ?
O8 C77 C78 125.4(3) . . ?
C79 C78 C77 122.5(3) . . ?
C79 C78 C83 119.6(3) . . ?
C83 C78 C77 117.9(3) . . ?
C78 C79 H79 120.0 . . ?
C78 C79 C80 119.9(3) . . ?
C80 C79 H79 120.0 . . ?
C79 C80 H80 120.2 . . ?
C81 C80 C79 119.7(4) . . ?
C81 C80 H80 120.2 . . ?
C80 C81 H81 119.9 . . ?
C82 C81 C80 120.2(4) . . ?
C82 C81 H81 119.9 . . ?
C81 C82 H82 119.7 . . ?
C81 C82 C83 120.6(4) . . ?
C83 C82 H82 119.7 . . ?
C78 C83 H83 120.1 . . ?
C82 C83 C78 119.9(4) . . ?
C82 C83 H83 120.1 . . ?
O9 C84 H84A 109.5 . . ?
O9 C84 H84B 109.5 . . ?
O9 C84 H84C 109.5 . . ?
H84A C84 H84B 109.5 . . ?
H84A C84 H84C 109.5 . . ?
H84B C84 H84C 109.5 . . ?
O10 C85 C86 110.3(2) . . ?
O11 C85 O10 124.0(3) . . ?
O11 C85 C86 125.7(3) . . ?
C87 C86 C85 121.9(3) . . ?
C91 C86 C85 118.6(3) . . ?
C91 C86 C87 119.5(3) . . ?
C86 C87 H87 120.0 . . ?
C88 C87 C86 119.9(4) . . ?
C88 C87 H87 120.0 . . ?
C87 C88 H88 119.7 . . ?
C89 C88 C87 120.6(4) . . ?
C89 C88 H88 119.7 . . ?
C88 C89 H89 119.6 . . ?
C88 C89 C90 120.7(4) . . ?
C90 C89 H89 119.6 . . ?
C89 C90 H90 120.3 . . ?
C89 C90 C91 119.5(4) . . ?
C91 C90 H90 120.3 . . ?
C86 C91 C90 119.8(4) . . ?
C86 C91 H91 120.1 . . ?
C90 C91 H91 120.1 . . ?
O12 C92 H92A 109.5 . . ?
O12 C92 H92B 109.5 . . ?
O12 C92 H92C 109.5 . . ?
H92A C92 H92B 109.5 . . ?
H92A C92 H92C 109.5 . . ?
H92B C92 H92C 109.5 . . ?

loop_
_geom_bond_atom_site_label_1
_geom_bond_atom_site_label_2
_geom_bond_distance
_geom_bond_site_symmetry_2
_geom_bond_publ_flag
Cl1 C93 1.729(6) . ?
Cl2 C93 1.657(6) . ?
C93 H93A 0.9900 . ?
C93 H93B 0.9900 . ?
O1 C2 1.406(3) . ?
O1 C61 1.358(3) . ?
O2 C61 1.197(4) . ?
O3 C4 1.370(3) . ?
O3 C68 1.419(3) . ?
O4 C9 1.406(3) . ?
O4 C69 1.365(3) . ?
O5 C69 1.201(3) . ?
O6 C11 1.380(3) . ?
O6 C76 1.431(4) . ?
O7 C16 1.413(3) . ?
O7 C77 1.343(3) . ?
O8 C77 1.194(4) . ?
O9 C18 1.367(3) . ?
O9 C84 1.425(3) . ?
O10 C23 1.407(3) . ?
O10 C85 1.361(3) . ?
O11 C85 1.200(3) . ?
O12 C25 1.374(3) . ?
O12 C92 1.430(4) . ?
C1 C2 1.385(4) . ?
C1 C6 1.396(4) . ?
C1 C28 1.528(4) . ?
C2 C3 1.386(4) . ?
C3 H3 0.9500 . ?
C3 C4 1.377(4) . ?
C4 C5 1.398(3) . ?
C5 C6 1.393(4) . ?
C5 C7 1.515(4) . ?
C6 H6 0.9500 . ?
C7 H7 1.0000 . ?
C7 C8 1.522(3) . ?
C7 C53 1.538(3) . ?
C8 C9 1.387(4) . ?
C8 C13 1.394(4) . ?
C9 C10 1.382(4) . ?
C10 H10 0.9500 . ?
C10 C11 1.380(4) . ?
C11 C12 1.404(4) . ?
C12 C13 1.385(4) . ?
C12 C14 1.522(4) . ?
C13 H13 0.9500 . ?
C14 H14 1.0000 . ?
C14 C15 1.521(4) . ?
C14 C45 1.540(4) . ?
C15 C16 1.388(4) . ?
C15 C20 1.401(4) . ?
C16 C17 1.377(4) . ?
C17 H17 0.9500 . ?
C17 C18 1.383(4) . ?
C18 C19 1.404(4) . ?
C19 C20 1.388(4) . ?
C19 C21 1.518(4) . ?
C20 H20 0.9500 . ?
C21 H21 1.0000 . ?
C21 C22 1.530(4) . ?
C21 C37 1.539(3) . ?
C22 C23 1.381(4) . ?
C22 C27 1.392(4) . ?
C23 C24 1.384(4) . ?
C24 H24 0.9500 . ?
C24 C25 1.386(4) . ?
C25 C26 1.405(4) . ?
C26 C27 1.386(4) . ?
C26 C28 1.519(4) . ?
C27 H27 0.9500 . ?
C28 H28 1.0000 . ?
C28 C29 1.538(4) . ?
C29 H29A 0.9900 . ?
C29 H29B 0.9900 . ?
C29 C30 1.529(4) . ?
C30 H30A 0.9900 . ?
C30 H30B 0.9900 . ?
C30 C31 1.507(4) . ?
C31 C32 1.384(4) . ?
C31 C36 1.383(4) . ?
C32 H32 0.9500 . ?
C32 C33 1.378(5) . ?
C33 H33 0.9500 . ?
C33 C34 1.373(6) . ?
C34 H34 0.9500 . ?
C34 C35 1.376(6) . ?
C35 H35 0.9500 . ?
C35 C36 1.380(5) . ?
C36 H36 0.9500 . ?
C37 H37A 0.9900 . ?
C37 H37B 0.9900 . ?
C37 C38 1.535(4) . ?
C38 H38A 0.9900 . ?
C38 H38B 0.9900 . ?
C38 C39 1.503(4) . ?
C39 C40 1.389(4) . ?
C39 C44 1.383(4) . ?
C40 H40 0.9500 . ?
C40 C41 1.383(4) . ?
C41 H41 0.9500 . ?
C41 C42 1.364(5) . ?
C42 H42 0.9500 . ?
C42 C43 1.389(5) . ?
C43 H43 0.9500 . ?
C43 C44 1.382(5) . ?
C44 H44 0.9500 . ?
C45 H45A 0.9900 . ?
C45 H45B 0.9900 . ?
C45 C46 1.531(4) . ?
C46 H46A 0.9900 . ?
C46 H46B 0.9900 . ?
C46 C47 1.504(4) . ?
C47 C48 1.387(5) . ?
C47 C52 1.383(4) . ?
C48 H48 0.9500 . ?
C48 C49 1.377(5) . ?
C49 H49 0.9500 . ?
C49 C50 1.359(6) . ?
C50 H50 0.9500 . ?
C50 C51 1.378(6) . ?
C51 H51 0.9500 . ?
C51 C52 1.383(5) . ?
C52 H52 0.9500 . ?
C53 H53A 0.9900 . ?
C53 H53B 0.9900 . ?
C53 C54 1.522(4) . ?
C54 H54A 0.9900 . ?
C54 H54B 0.9900 . ?
C54 C55 1.511(4) . ?
C55 C56 1.379(4) . ?
C55 C60 1.370(4) . ?
C56 H56 0.9500 . ?
C56 C57 1.375(5) . ?
C57 H57 0.9500 . ?
C57 C58 1.361(6) . ?
C58 H58 0.9500 . ?
C58 C59 1.365(5) . ?
C59 H59 0.9500 . ?
C59 C60 1.398(5) . ?
C60 H60 0.9500 . ?
C61 C62 1.483(4) . ?
C62 C63 1.388(4) . ?
C62 C67 1.393(4) . ?
C63 H63 0.9500 . ?
C63 C64 1.377(5) . ?
C64 H64 0.9500 . ?
C64 C65 1.396(5) . ?
C65 H65 0.9500 . ?
C65 C66 1.377(5) . ?
C66 H66 0.9500 . ?
C66 C67 1.378(5) . ?
C67 H67 0.9500 . ?
C68 H68A 0.9800 . ?
C68 H68B 0.9800 . ?
C68 H68C 0.9800 . ?
C69 C70 1.474(4) . ?
C70 C71 1.377(4) . ?
C70 C75 1.391(4) . ?
C71 H71 0.9500 . ?
C71 C72 1.377(5) . ?
C72 H72 0.9500 . ?
C72 C73 1.375(5) . ?
C73 H73 0.9500 . ?
C73 C74 1.368(5) . ?
C74 H74 0.9500 . ?
C74 C75 1.377(5) . ?
C75 H75 0.9500 . ?
C76 H76A 0.9800 . ?
C76 H76B 0.9800 . ?
C76 H76C 0.9800 . ?
C77 C78 1.476(4) . ?
C78 C79 1.380(4) . ?
C78 C83 1.390(4) . ?
C79 H79 0.9500 . ?
C79 C80 1.392(5) . ?
C80 H80 0.9500 . ?
C80 C81 1.381(5) . ?
C81 H81 0.9500 . ?
C81 C82 1.365(6) . ?
C82 H82 0.9500 . ?
C82 C83 1.377(6) . ?
C83 H83 0.9500 . ?
C84 H84A 0.9800 . ?
C84 H84B 0.9800 . ?
C84 H84C 0.9800 . ?
C85 C86 1.485(4) . ?
C86 C87 1.391(5) . ?
C86 C91 1.376(5) . ?
C87 H87 0.9500 . ?
C87 C88 1.373(5) . ?
C88 H88 0.9500 . ?
C88 C89 1.354(7) . ?
C89 H89 0.9500 . ?
C89 C90 1.373(7) . ?
C90 H90 0.9500 . ?
C90 C91 1.395(6) . ?
C91 H91 0.9500 . ?
C92 H92A 0.9800 . ?
C92 H92B 0.9800 . ?
C92 H92C 0.9800 . ?

loop_
_geom_torsion_atom_site_label_1
_geom_torsion_atom_site_label_2
_geom_torsion_atom_site_label_3
_geom_torsion_atom_site_label_4
_geom_torsion
_geom_torsion_site_symmetry_1
_geom_torsion_site_symmetry_2
_geom_torsion_site_symmetry_3
_geom_torsion_site_symmetry_4
_geom_torsion_publ_flag
O1 C2 C3 C4 -174.4(2) . . . . ?
O1 C61 C62 C63 27.0(4) . . . . ?
O1 C61 C62 C67 -152.6(2) . . . . ?
O2 C61 C62 C63 -154.0(3) . . . . ?
O2 C61 C62 C67 26.4(4) . . . . ?
O3 C4 C5 C6 176.6(2) . . . . ?
O3 C4 C5 C7 -4.5(3) . . . . ?
O4 C9 C10 C11 179.8(2) . . . . ?
O4 C69 C70 C71 10.7(4) . . . . ?
O4 C69 C70 C75 -171.0(3) . . . . ?
O5 C69 C70 C71 -168.5(3) . . . . ?
O5 C69 C70 C75 9.9(4) . . . . ?
O6 C11 C12 C13 176.8(2) . . . . ?
O6 C11 C12 C14 -5.6(3) . . . . ?
O7 C16 C17 C18 -174.6(2) . . . . ?
O7 C77 C78 C79 6.3(4) . . . . ?
O7 C77 C78 C83 -176.5(3) . . . . ?
O8 C77 C78 C79 -172.3(3) . . . . ?
O8 C77 C78 C83 5.0(5) . . . . ?
O9 C18 C19 C20 177.5(2) . . . . ?
O9 C18 C19 C21 -2.8(4) . . . . ?
O10 C23 C24 C25 177.8(2) . . . . ?
O10 C85 C86 C87 8.4(4) . . . . ?
O10 C85 C86 C91 -170.1(3) . . . . ?
O11 C85 C86 C87 -172.0(3) . . . . ?
O11 C85 C86 C91 9.5(5) . . . . ?
O12 C25 C26 C27 -179.7(2) . . . . ?
O12 C25 C26 C28 -2.5(4) . . . . ?
C1 C2 C3 C4 1.3(4) . . . . ?
C1 C28 C29 C30 67.2(3) . . . . ?
C2 O1 C61 O2 -10.0(4) . . . . ?
C2 O1 C61 C62 169.0(2) . . . . ?
C2 C1 C6 C5 3.5(4) . . . . ?
C2 C1 C28 C26 66.9(3) . . . . ?
C2 C1 C28 C29 -164.6(2) . . . . ?
C2 C3 C4 O3 -177.1(2) . . . . ?
C2 C3 C4 C5 2.3(4) . . . . ?
C3 C4 C5 C6 -2.7(4) . . . . ?
C3 C4 C5 C7 176.2(2) . . . . ?
C4 C5 C6 C1 -0.2(4) . . . . ?
C4 C5 C7 C8 -62.9(3) . . . . ?
C4 C5 C7 C53 171.8(2) . . . . ?
C5 C7 C8 C9 135.4(2) . . . . ?
C5 C7 C8 C13 -44.0(3) . . . . ?
C5 C7 C53 C54 -175.6(2) . . . . ?
C6 C1 C2 O1 171.6(2) . . . . ?
C6 C1 C2 C3 -4.0(4) . . . . ?
C6 C1 C28 C26 -111.9(3) . . . . ?
C6 C1 C28 C29 16.5(3) . . . . ?
C6 C5 C7 C8 115.9(3) . . . . ?
C6 C5 C7 C53 -9.3(3) . . . . ?
C7 C5 C6 C1 -179.0(2) . . . . ?
C7 C8 C9 O4 0.1(3) . . . . ?
C7 C8 C9 C10 176.9(2) . . . . ?
C7 C8 C13 C12 -179.7(2) . . . . ?
C7 C53 C54 C55 -179.9(2) . . . . ?
C8 C7 C53 C54 59.3(3) . . . . ?
C8 C9 C10 C11 3.0(4) . . . . ?
C9 O4 C69 O5 -1.7(4) . . . . ?
C9 O4 C69 C70 179.2(2) . . . . ?
C9 C8 C13 C12 0.8(4) . . . . ?
C9 C10 C11 O6 -179.5(2) . . . . ?
C9 C10 C11 C12 0.7(4) . . . . ?
C10 C11 C12 C13 -3.3(4) . . . . ?
C10 C11 C12 C14 174.3(2) . . . . ?
C11 C12 C13 C8 2.6(4) . . . . ?
C11 C12 C14 C15 -142.3(2) . . . . ?
C11 C12 C14 C45 89.2(3) . . . . ?
C12 C14 C15 C16 66.1(3) . . . . ?
C12 C14 C15 C20 -112.3(3) . . . . ?
C12 C14 C45 C46 -164.9(2) . . . . ?
C13 C8 C9 O4 179.5(2) . . . . ?
C13 C8 C9 C10 -3.7(4) . . . . ?
C13 C12 C14 C15 35.2(3) . . . . ?
C13 C12 C14 C45 -93.3(3) . . . . ?
C14 C12 C13 C8 -175.0(2) . . . . ?
C14 C15 C16 O7 -6.3(4) . . . . ?
C14 C15 C16 C17 179.4(3) . . . . ?
C14 C15 C20 C19 -179.6(2) . . . . ?
C14 C45 C46 C47 -171.6(2) . . . . ?
C15 C14 C45 C46 68.3(3) . . . . ?
C15 C16 C17 C18 -0.3(4) . . . . ?
C16 O7 C77 O8 6.4(5) . . . . ?
C16 O7 C77 C78 -172.2(2) . . . . ?
C16 C15 C20 C19 1.9(4) . . . . ?
C16 C17 C18 O9 -177.6(3) . . . . ?
C16 C17 C18 C19 2.8(4) . . . . ?
C17 C18 C19 C20 -2.9(4) . . . . ?
C17 C18 C19 C21 176.8(2) . . . . ?
C18 C19 C20 C15 0.5(4) . . . . ?
C18 C19 C21 C22 -60.6(3) . . . . ?
C18 C19 C21 C37 175.9(2) . . . . ?
C19 C21 C22 C23 135.1(3) . . . . ?
C19 C21 C22 C27 -43.6(3) . . . . ?
C19 C21 C37 C38 -171.7(2) . . . . ?
C20 C15 C16 O7 172.3(2) . . . . ?
C20 C15 C16 C17 -2.0(4) . . . . ?
C20 C19 C21 C22 119.0(3) . . . . ?
C20 C19 C21 C37 -4.4(4) . . . . ?
C21 C19 C20 C15 -179.2(2) . . . . ?
C21 C22 C23 O10 4.1(4) . . . . ?
C21 C22 C23 C24 -179.6(2) . . . . ?
C21 C22 C27 C26 178.2(2) . . . . ?
C21 C37 C38 C39 -163.7(2) . . . . ?
C22 C21 C37 C38 64.4(3) . . . . ?
C22 C23 C24 C25 1.5(4) . . . . ?
C23 O10 C85 O11 -6.9(4) . . . . ?
C23 O10 C85 C86 172.6(2) . . . . ?
C23 C22 C27 C26 -0.6(4) . . . . ?
C23 C24 C25 O12 178.2(2) . . . . ?
C23 C24 C25 C26 -0.7(4) . . . . ?
C24 C25 C26 C27 -0.7(4) . . . . ?
C24 C25 C26 C28 176.5(2) . . . . ?
C25 C26 C27 C22 1.4(4) . . . . ?
C25 C26 C28 C1 -139.6(2) . . . . ?
C25 C26 C28 C29 91.5(3) . . . . ?
C26 C28 C29 C30 -164.8(2) . . . . ?
C27 C22 C23 O10 -177.2(2) . . . . ?
C27 C22 C23 C24 -0.9(4) . . . . ?
C27 C26 C28 C1 37.5(3) . . . . ?
C27 C26 C28 C29 -91.4(3) . . . . ?
C28 C1 C2 O1 -7.4(4) . . . . ?
C28 C1 C2 C3 177.1(2) . . . . ?
C28 C1 C6 C5 -177.6(2) . . . . ?
C28 C26 C27 C22 -175.8(2) . . . . ?
C28 C29 C30 C31 -176.5(2) . . . . ?
C29 C30 C31 C32 -82.7(3) . . . . ?
C29 C30 C31 C36 98.4(3) . . . . ?
C30 C31 C32 C33 -178.8(3) . . . . ?
C30 C31 C36 C35 177.5(3) . . . . ?
C31 C32 C33 C34 1.2(5) . . . . ?
C32 C31 C36 C35 -1.4(5) . . . . ?
C32 C33 C34 C35 -1.1(5) . . . . ?
C33 C34 C35 C36 -0.2(5) . . . . ?
C34 C35 C36 C31 1.5(5) . . . . ?
C36 C31 C32 C33 0.1(4) . . . . ?
C37 C21 C22 C23 -99.1(3) . . . . ?
C37 C21 C22 C27 82.2(3) . . . . ?
C37 C38 C39 C40 99.8(3) . . . . ?
C37 C38 C39 C44 -79.4(4) . . . . ?
C38 C39 C40 C41 -179.1(3) . . . . ?
C38 C39 C44 C43 177.9(3) . . . . ?
C39 C40 C41 C42 1.3(5) . . . . ?
C40 C39 C44 C43 -1.4(5) . . . . ?
C40 C41 C42 C43 -1.7(6) . . . . ?
C41 C42 C43 C44 0.5(6) . . . . ?
C42 C43 C44 C39 1.0(6) . . . . ?
C44 C39 C40 C41 0.2(5) . . . . ?
C45 C14 C15 C16 -167.3(2) . . . . ?
C45 C14 C15 C20 14.2(4) . . . . ?
C45 C46 C47 C48 105.2(3) . . . . ?
C45 C46 C47 C52 -72.8(4) . . . . ?
C46 C47 C48 C49 -178.4(3) . . . . ?
C46 C47 C52 C51 178.0(3) . . . . ?
C47 C48 C49 C50 0.7(6) . . . . ?
C48 C47 C52 C51 -0.1(5) . . . . ?
C48 C49 C50 C51 -0.5(6) . . . . ?
C49 C50 C51 C52 0.0(7) . . . . ?
C50 C51 C52 C47 0.2(6) . . . . ?
C52 C47 C48 C49 -0.4(5) . . . . ?
C53 C7 C8 C9 -97.9(3) . . . . ?
C53 C7 C8 C13 82.7(3) . . . . ?
C53 C54 C55 C56 84.6(3) . . . . ?
C53 C54 C55 C60 -91.2(4) . . . . ?
C54 C55 C56 C57 -176.2(3) . . . . ?
C54 C55 C60 C59 176.6(3) . . . . ?
C55 C56 C57 C58 -0.7(6) . . . . ?
C56 C55 C60 C59 0.6(5) . . . . ?
C56 C57 C58 C59 1.2(6) . . . . ?
C57 C58 C59 C60 -0.8(6) . . . . ?
C58 C59 C60 C55 -0.2(5) . . . . ?
C60 C55 C56 C57 -0.2(5) . . . . ?
C61 O1 C2 C1 105.6(3) . . . . ?
C61 O1 C2 C3 -78.6(3) . . . . ?
C61 C62 C63 C64 178.6(3) . . . . ?
C61 C62 C67 C66 -179.9(3) . . . . ?
C62 C63 C64 C65 2.0(6) . . . . ?
C63 C62 C67 C66 0.4(4) . . . . ?
C63 C64 C65 C66 -0.7(6) . . . . ?
C64 C65 C66 C67 -0.7(6) . . . . ?
C65 C66 C67 C62 0.8(5) . . . . ?
C67 C62 C63 C64 -1.9(5) . . . . ?
C68 O3 C4 C3 -8.6(4) . . . . ?
C68 O3 C4 C5 172.0(3) . . . . ?
C69 O4 C9 C8 -108.7(3) . . . . ?
C69 O4 C9 C10 74.3(3) . . . . ?
C69 C70 C71 C72 177.0(3) . . . . ?
C69 C70 C75 C74 -176.6(3) . . . . ?
C70 C71 C72 C73 -0.5(6) . . . . ?
C71 C70 C75 C74 1.8(5) . . . . ?
C71 C72 C73 C74 2.2(7) . . . . ?
C72 C73 C74 C75 -1.8(7) . . . . ?
C73 C74 C75 C70 -0.2(6) . . . . ?
C75 C70 C71 C72 -1.4(5) . . . . ?
C76 O6 C11 C10 1.2(4) . . . . ?
C76 O6 C11 C12 -178.9(2) . . . . ?
C77 O7 C16 C15 94.2(3) . . . . ?
C77 O7 C16 C17 -91.2(3) . . . . ?
C77 C78 C79 C80 176.3(3) . . . . ?
C77 C78 C83 C82 -177.3(3) . . . . ?
C78 C79 C80 C81 0.6(5) . . . . ?
C79 C78 C83 C82 0.0(5) . . . . ?
C79 C80 C81 C82 0.5(6) . . . . ?
C80 C81 C82 C83 -1.4(7) . . . . ?
C81 C82 C83 C78 1.1(6) . . . . ?
C83 C78 C79 C80 -0.9(5) . . . . ?
C84 O9 C18 C17 -2.7(4) . . . . ?
C84 O9 C18 C19 176.9(3) . . . . ?
C85 O10 C23 C22 -105.7(3) . . . . ?
C85 O10 C23 C24 77.9(3) . . . . ?
C85 C86 C87 C88 -177.5(3) . . . . ?
C85 C86 C91 C90 176.9(4) . . . . ?
C86 C87 C88 C89 -0.1(7) . . . . ?
C87 C86 C91 C90 -1.7(6) . . . . ?
C87 C88 C89 C90 -0.1(8) . . . . ?
C88 C89 C90 C91 -0.6(8) . . . . ?
C89 C90 C91 C86 1.5(7) . . . . ?
C91 C86 C87 C88 1.0(5) . . . . ?
C92 O12 C25 C24 -5.5(4) . . . . ?
C92 O12 C25 C26 173.5(3) . . . . ?

loop_
_smtbx_masks_void_nr
_smtbx_masks_void_average_x
_smtbx_masks_void_average_y
_smtbx_masks_void_average_z
_smtbx_masks_void_volume
_smtbx_masks_void_count_electrons
_smtbx_masks_void_content
1 0.064 0.061 0.523 9.6 0.4 ?
2 -0.042 0.347 0.022 9.1 0.1 ?
3 -0.042 0.360 0.269 7.3 0.1 ?
4 0.043 0.467 0.856 24.0 0.2 ?
5 -0.043 0.533 0.144 24.0 0.2 ?
6 0.042 0.640 0.731 7.3 0.1 ?
7 0.042 0.653 -0.022 9.1 0.1 ?
8 -0.064 0.939 0.477 9.6 0.4 ?
9 0.376 -0.032 0.821 13.4 0.7 ?
10 0.624 0.032 0.179 13.4 0.7 ?
